data_7212167
loop_
_publ_author_name
'Zhan, Shun-Ze'
'Peng, Rong'
'Lin, Shi-Hong'
'Ng, Seik Weng'
'Li, Dan'

_publ_section_title
;
 An unprecedented 2-D CuSCN coordination network containing both regular
 and irregular [Cu3(SCN)3] rings supported by a tridentate N-donor ligand
;
_journal_issue 5
_journal_name_full CrystEngComm
_journal_page_first 1385
_journal_paper_doi 10.1039/b921264g
_journal_volume 12
_journal_year 2010
_chemical_formula_moiety 'C13 H10 N4'
_chemical_formula_sum 'C13 H10 N4'
_chemical_formula_weight 222.25
_chemical_name_systematic
;
?
;
_space_group_IT_number 9
_symmetry_cell_setting monoclinic
_symmetry_space_group_name_Hall 'C -2yc'
_symmetry_space_group_name_H-M 'C 1 c 1'
_atom_sites_solution_hydrogens geom
_atom_sites_solution_primary direct
_atom_sites_solution_secondary difmap
_audit_creation_method SHELXL-97
_cell_angle_alpha 90.00
_cell_angle_beta 109.004(3)
_cell_angle_gamma 90.00
_cell_formula_units_Z 4
_cell_length_a 18.395(3)
_cell_length_b 5.3096(9)
_cell_length_c 11.993(2)
_cell_measurement_reflns_used 555
_cell_measurement_temperature 293(2)
_cell_measurement_theta_max 21.8
_cell_measurement_theta_min 3.6
_cell_volume 1107.5(3)
_computing_cell_refinement 'Bruker SMART'
_computing_data_collection 'Bruker SMART'
_computing_data_reduction 'Bruker SAINT'
_computing_molecular_graphics 'Bruker SHELXTL'
_computing_publication_material 'Bruker SHELXTL'
_computing_structure_refinement 'SHELXL-97 (Sheldrick, 1997)'
_computing_structure_solution 'SHELXS-97 (Sheldrick, 1990)'
_diffrn_ambient_temperature 293(2)
_diffrn_measured_fraction_theta_full 0.998
_diffrn_measured_fraction_theta_max 0.998
_diffrn_measurement_device_type 'CCD area detector'
_diffrn_measurement_method 'phi and omega scans'
_diffrn_radiation_monochromator graphite
_diffrn_radiation_source 'fine-focus sealed tube'
_diffrn_radiation_type MoK\a
_diffrn_radiation_wavelength 0.71073
_diffrn_reflns_av_R_equivalents 0.0274
_diffrn_reflns_av_sigmaI/netI 0.0326
_diffrn_reflns_limit_h_max 14
_diffrn_reflns_limit_h_min -21
_diffrn_reflns_limit_k_max 6
_diffrn_reflns_limit_k_min -6
_diffrn_reflns_limit_l_max 14
_diffrn_reflns_limit_l_min -13
_diffrn_reflns_number 2744
_diffrn_reflns_theta_full 25.00
_diffrn_reflns_theta_max 25.00
_diffrn_reflns_theta_min 2.34
_exptl_absorpt_coefficient_mu 0.085
_exptl_absorpt_correction_type none
_exptl_crystal_colour colorless
_exptl_crystal_density_diffrn 1.333
_exptl_crystal_density_meas ?
_exptl_crystal_density_method 'not measured'
_exptl_crystal_description plate
_exptl_crystal_F_000 464
_exptl_crystal_size_max 0.21
_exptl_crystal_size_mid 0.18
_exptl_crystal_size_min 0.12
_refine_diff_density_max 0.185
_refine_diff_density_min -0.146
_refine_diff_density_rms 0.035
_refine_ls_abs_structure_details 'Friedel pairs were merged'
_refine_ls_abs_structure_Flack 0
_refine_ls_extinction_method none
_refine_ls_goodness_of_fit_ref 1.077
_refine_ls_hydrogen_treatment constr
_refine_ls_matrix_type full
_refine_ls_number_parameters 154
_refine_ls_number_reflns 979
_refine_ls_number_restraints 2
_refine_ls_restrained_S_all 1.076
_refine_ls_R_factor_all 0.0520
_refine_ls_R_factor_gt 0.0458
_refine_ls_shift/su_max 0.001
_refine_ls_shift/su_mean 0.001
_refine_ls_structure_factor_coef Fsqd
_refine_ls_weighting_details 'calc w=1/[\s^2^(Fo^2^)+(0.0685P)^2^] where P=(Fo^2^+2Fc^2^)/3'
_refine_ls_weighting_scheme calc
_refine_ls_wR_factor_gt 0.1076
_refine_ls_wR_factor_ref 0.1110
_reflns_number_gt 892
_reflns_number_total 979
_reflns_threshold_expression I>\2s(I)
_cod_data_source_file b921264g.txt
_cod_data_source_block a
_cod_depositor_comments
;
The following automatic conversions were performed:

'_symmetry_cell_setting' value 'Monoclinic' changed to 'monoclinic'
according to /home/saulius/struct/CIF-dictionaries/cif_core.dic
dictionary named 'cif_core.dic' version 2.4.2 from
2011-04-26.

'_exptl_absorpt_correction_type' value 'None' changed to
'none' according to
/home/saulius/struct/CIF-dictionaries/cif_core.dic dictionary named
'cif_core.dic' version 2.4.2 from 2011-04-26.

Automatic conversion script
Id: cif_fix_values 1891 2012-01-12 08:04:46Z andrius 

The following automatic conversions were performed:

'_exptl_crystal_density_meas' value 'not measured' was changed to '?'
- the value is perceived as not measured.

Automatic conversion script
Id: cif_fix_values 3008 2015-01-20 13:52:24Z robertas 
;
_cod_original_sg_symbol_H-M Cc
_cod_database_code 7212167

loop_
_symmetry_equiv_pos_as_xyz
'x, y, z'
'x, -y, z+1/2'
'x+1/2, y+1/2, z'
'x+1/2, -y+1/2, z+1/2'

loop_
_atom_site_label
_atom_site_type_symbol
_atom_site_fract_x
_atom_site_fract_y
_atom_site_fract_z
_atom_site_U_iso_or_equiv
_atom_site_adp_type
_atom_site_occupancy
_atom_site_symmetry_multiplicity
_atom_site_calc_flag
_atom_site_refinement_flags
N1 N 0.4999(2) 0.4167(8) 0.5000(3) 0.0636(11) Uani 1 1 d .
N2 N 0.32595(17) 0.9236(6) 0.6355(3) 0.0400(8) Uani 1 1 d .
N3 N 0.27696(17) 1.1120(6) 0.5875(2) 0.0389(8) Uani 1 1 d .
H3 H 0.2486 1.1849 0.6224 0.047 Uiso 1 1 d R
N4 N 0.20248(19) 1.6428(6) 0.2371(3) 0.0437(8) Uani 1 1 d .
C1 C 0.4502(3) 0.6036(9) 0.4916(4) 0.0558(12) Uani 1 1 d .
H1 H 0.4387 0.7055 0.4250 0.067 Uiso 1 1 calc R
C2 C 0.5163(3) 0.2763(9) 0.5954(4) 0.0572(12) Uani 1 1 d .
H2 H 0.5508 0.1438 0.6034 0.069 Uiso 1 1 calc R
C3 C 0.4851(2) 0.3155(8) 0.6841(4) 0.0539(12) Uani 1 1 d .
H3A H 0.4984 0.2113 0.7501 0.065 Uiso 1 1 calc R
C4 C 0.4344(3) 0.5091(8) 0.6740(4) 0.0503(10) Uani 1 1 d .
H4 H 0.4135 0.5405 0.7335 0.060 Uiso 1 1 calc R
C5 C 0.4144(2) 0.6587(7) 0.5733(3) 0.0384(9) Uani 1 1 d .
C6 C 0.3577(2) 0.8625(7) 0.5534(3) 0.0357(9) Uani 1 1 d .
C7 C 0.3292(2) 1.0170(7) 0.4538(3) 0.0348(9) Uani 1 1 d .
H7 H 0.3427 1.0126 0.3856 0.042 Uiso 1 1 calc R
C8 C 0.2770(2) 1.1764(7) 0.4775(3) 0.0352(8) Uani 1 1 d .
C9 C 0.2301(2) 1.3788(7) 0.4077(3) 0.0336(8) Uani 1 1 d .
C10 C 0.1741(2) 1.5022(8) 0.4407(3) 0.0489(11) Uani 1 1 d .
H10 H 0.1644 1.4557 0.5093 0.059 Uiso 1 1 calc R
C11 C 0.1328(3) 1.6951(9) 0.3712(4) 0.0535(12) Uani 1 1 d .
H11 H 0.0948 1.7800 0.3918 0.064 Uiso 1 1 calc R
C12 C 0.1491(3) 1.7586(8) 0.2707(3) 0.0490(11) Uani 1 1 d .
H12 H 0.1215 1.8889 0.2241 0.059 Uiso 1 1 calc R
C13 C 0.2408(2) 1.4555(7) 0.3040(3) 0.0397(9) Uani 1 1 d .
H13 H 0.2772 1.3705 0.2796 0.048 Uiso 1 1 calc R

loop_
_atom_site_aniso_label
_atom_site_aniso_U_11
_atom_site_aniso_U_22
_atom_site_aniso_U_33
_atom_site_aniso_U_23
_atom_site_aniso_U_13
_atom_site_aniso_U_12
N1 0.069(2) 0.069(3) 0.060(2) -0.001(2) 0.031(2) 0.021(2)
N2 0.053(2) 0.0397(18) 0.0319(16) 0.0024(14) 0.0202(15) 0.0020(17)
N3 0.054(2) 0.0394(19) 0.0320(17) -0.0018(14) 0.0259(15) 0.0031(16)
N4 0.053(2) 0.049(2) 0.0328(16) 0.0040(15) 0.0194(15) 0.0014(17)
C1 0.065(3) 0.067(3) 0.045(2) 0.001(2) 0.030(2) 0.010(3)
C2 0.052(3) 0.050(3) 0.068(3) -0.006(2) 0.016(2) 0.008(2)
C3 0.051(3) 0.051(3) 0.056(3) 0.009(2) 0.013(2) 0.006(2)
C4 0.052(2) 0.061(3) 0.044(2) -0.001(2) 0.0239(19) 0.002(2)
C5 0.041(2) 0.042(2) 0.0329(19) -0.0050(17) 0.0127(16) -0.0080(17)
C6 0.041(2) 0.036(2) 0.033(2) -0.0012(17) 0.0161(16) 0.0008(18)
C7 0.048(2) 0.038(2) 0.0232(17) -0.0030(15) 0.0184(16) -0.0047(18)
C8 0.046(2) 0.037(2) 0.0272(17) -0.0008(16) 0.0187(15) -0.0028(17)
C9 0.038(2) 0.037(2) 0.0285(17) -0.0051(15) 0.0141(15) -0.0043(16)
C10 0.054(2) 0.065(3) 0.036(2) 0.008(2) 0.0264(18) 0.009(2)
C11 0.051(2) 0.067(3) 0.050(3) 0.003(2) 0.028(2) 0.019(2)
C12 0.057(3) 0.055(3) 0.035(2) 0.0079(19) 0.0140(19) 0.013(2)
C13 0.049(2) 0.041(2) 0.036(2) -0.0040(17) 0.0226(18) -0.0007(19)

loop_
_atom_type_symbol
_atom_type_description
_atom_type_scat_dispersion_real
_atom_type_scat_dispersion_imag
_atom_type_scat_source
C C 0.0033 0.0000 'International Tables Vol C Tables 4.2.6.8 and 6.1.1.4'
H H 0.0000 0.0000 'International Tables Vol C Tables 4.2.6.8 and 6.1.1.4'
N N 0.0061 0.0000 'International Tables Vol C Tables 4.2.6.8 and 6.1.1.4'

loop_
_geom_angle_atom_site_label_1
_geom_angle_atom_site_label_2
_geom_angle_atom_site_label_3
_geom_angle
C2 N1 C1 116.5(4)
C6 N2 N3 104.9(3)
N2 N3 C8 112.9(3)
C12 N4 C13 117.6(3)
N1 C1 C5 125.4(4)
N1 C2 C3 123.4(4)
C4 C3 C2 119.2(4)
C3 C4 C5 119.1(4)
C1 C5 C4 116.4(4)
C1 C5 C6 121.3(3)
C4 C5 C6 122.3(4)
N2 C6 C7 110.7(3)
N2 C6 C5 121.1(3)
C7 C6 C5 128.2(3)
C8 C7 C6 106.1(3)
N3 C8 C7 105.4(3)
N3 C8 C9 123.6(3)
C7 C8 C9 131.0(3)
C13 C9 C10 117.1(4)
C13 C9 C8 120.1(3)
C10 C9 C8 122.8(3)
C11 C10 C9 119.5(4)
C12 C11 C10 118.4(4)
N4 C12 C11 123.2(4)
N4 C13 C9 124.1(4)

loop_
_geom_bond_atom_site_label_1
_geom_bond_atom_site_label_2
_geom_bond_distance
N1 C2 1.315(6)
N1 C1 1.331(6)
N2 C6 1.339(4)
N2 N3 1.344(4)
N3 C8 1.364(4)
N4 C12 1.327(5)
N4 C13 1.328(5)
C1 C5 1.378(5)
C2 C3 1.380(7)
C3 C4 1.367(6)
C4 C5 1.391(6)
C5 C6 1.468(5)
C6 C7 1.403(5)
C7 C8 1.376(5)
C8 C9 1.459(5)
C9 C13 1.382(5)
C9 C10 1.382(5)
C10 C11 1.382(6)
C11 C12 1.375(6)

loop_
_geom_hbond_atom_site_label_D
_geom_hbond_atom_site_label_H
_geom_hbond_atom_site_label_A
_geom_hbond_distance_DH
_geom_hbond_distance_HA
_geom_hbond_distance_DA
_geom_hbond_angle_DHA
_geom_hbond_site_symmetry_A
_geom_hbond_publ_flag
N3 H3 N4 0.86 2.05 2.897(4) 168 2_585 yes
